data_2238425
loop_
_publ_author_name
'Rivera, Augusto'
'C\'ardenas, Lorena'
'R\'ios-Motta, Jaime'
'Eigner, V\'aclav'
'Du\<sek, Michal'

_publ_section_title
;
 2,2'-[(4-Methyl-2-phenylimidazolidine-1,3-diyl)bis(methylene)]diphenol
;
_journal_coeditor_code SJ5339
_journal_issue 8
_journal_name_full 'Acta Crystallographica Section E'
_journal_page_first o1198
_journal_paper_doi 10.1107/S1600536813017893
_journal_volume 69
_journal_year 2013
_chemical_formula_iupac 'C24 H26 N2 O2'
_chemical_formula_moiety 'C24 H26 N2 O2'
_chemical_formula_sum 'C24 H26 N2 O2'
_chemical_formula_weight 374.5
_chemical_name_systematic
;
2,2'-[(4-Methyl-2-phenylimidazolidine-1,3-diyl)bis(methylene)]diphenol
;
_space_group_IT_number 14
_symmetry_cell_setting monoclinic
_symmetry_space_group_name_Hall '-P 2ybc'
_symmetry_space_group_name_H-M 'P 1 21/c 1'
_cell_angle_alpha 90
_cell_angle_beta 92.928(4)
_cell_angle_gamma 90
_cell_formula_units_Z 4
_cell_length_a 16.8974(8)
_cell_length_b 9.4893(5)
_cell_length_c 12.5287(6)
_cell_measurement_reflns_used 3676
_cell_measurement_temperature 119.8(4)
_cell_measurement_theta_max 66.91
_cell_measurement_theta_min 3.53
_cell_volume 2006.29(17)
_computing_cell_refinement
;
CrysAlis PRO (Agilent, 2010)
;
_computing_data_collection
;
CrysAlis PRO (Agilent, 2010)
;
_computing_data_reduction
;
CrysAlis PRO (Agilent, 2010)
;
_computing_molecular_graphics 'DIAMOND (Brandenburg & Putz, 2005)'
_computing_publication_material 'JANA2006 (Pet\<r\'i\<cek <i>et al.</i> 2006)'
_computing_structure_refinement 'JANA2006 (Pet\<r\'i\<cek <i>et al.</i> 2006)'
_computing_structure_solution 'SUPERFLIP (Palatinus & Chapuis 2007)'
_diffrn_ambient_temperature 119.8
_diffrn_detector_area_resol_mean 10.3784
_diffrn_measured_fraction_theta_full 0.98
_diffrn_measured_fraction_theta_max 0.98
_diffrn_measurement_device 'four-circle diffractometer'
_diffrn_measurement_device_type 'Agilent Xcalibur (Atlas, Gemini ultra)'
_diffrn_measurement_method '\w scans'
_diffrn_radiation_monochromator mirror
_diffrn_radiation_source 'Enhance Ultra (Cu) X-ray Source'
_diffrn_radiation_type 'Cu K\a'
_diffrn_radiation_wavelength 1.5418
_diffrn_reflns_av_R_equivalents 0.03
_diffrn_reflns_av_sigmaI/netI 0.0303
_diffrn_reflns_limit_h_max 19
_diffrn_reflns_limit_h_min -16
_diffrn_reflns_limit_k_max 11
_diffrn_reflns_limit_k_min -11
_diffrn_reflns_limit_l_max 12
_diffrn_reflns_limit_l_min -14
_diffrn_reflns_number 8259
_diffrn_reflns_theta_full 66.75
_diffrn_reflns_theta_max 67.03
_diffrn_reflns_theta_min 5.24
_diffrn_standards_number 0
_exptl_absorpt_coefficient_mu 0.624
_exptl_absorpt_correction_T_max 0.952
_exptl_absorpt_correction_T_min 0.886
_exptl_absorpt_correction_type analytical
_exptl_absorpt_process_details
;
(CrysAlis PRO; Agilent, 2010)
;
_exptl_crystal_colour colorless
_exptl_crystal_density_diffrn 1.2394
_exptl_crystal_description 'polygon shape'
_exptl_crystal_F_000 800
_exptl_crystal_size_max 0.349
_exptl_crystal_size_mid 0.245
_exptl_crystal_size_min 0.085
_refine_diff_density_max 0.25
_refine_diff_density_min -0.18
_refine_ls_extinction_coef 32E2(5)
_refine_ls_extinction_method 'B-C type 1 Gaussian isotropic (Becker & Coppens, 1974)'
_refine_ls_goodness_of_fit_ref 1.51
_refine_ls_hydrogen_treatment mixed
_refine_ls_number_constraints 151
_refine_ls_number_parameters 276
_refine_ls_number_reflns 3491
_refine_ls_number_restraints 5
_refine_ls_R_factor_all 0.0558
_refine_ls_R_factor_gt 0.0416
_refine_ls_shift/su_max 0.0493
_refine_ls_shift/su_mean 0.0032
_refine_ls_structure_factor_coef Fsqd
_refine_ls_weighting_details w=1/(\s^2^(I)+0.0016I^2^)
_refine_ls_weighting_scheme sigma
_refine_ls_wR_factor_gt 0.1044
_refine_ls_wR_factor_ref 0.1126
_reflns_number_gt 2704
_reflns_number_total 3491
_reflns_threshold_expression I>3\s(I)
_cod_data_source_file sj5339.cif
_cod_data_source_block I
_cod_original_sg_symbol_Hall '-P 2ycb'
_cod_original_sg_symbol_H-M 'P 21/c'
_cod_database_code 2238425
_cod_database_fobs_code 2238425

loop_
_symmetry_equiv_pos_site_id
_symmetry_equiv_pos_as_xyz
1 x,y,z
2 -x,y+1/2,-z+1/2
3 -x,-y,-z
4 x,-y+1/2,z+1/2

loop_
_atom_site_type_symbol
_atom_site_label
_atom_site_fract_x
_atom_site_fract_y
_atom_site_fract_z
_atom_site_U_iso_or_equiv
_atom_site_adp_type
_atom_site_calc_flag
_atom_site_occupancy
_atom_site_symmetry_multiplicity
O O1 0.10968(7) 0.77621(13) 0.14452(10) 0.0335(4) Uani d 1 4
O O19 0.40788(9) 1.04207(16) 0.27300(11) 0.0460(5) Uani d 1 4
N N11 0.28125(8) 0.99956(14) 0.39327(11) 0.0262(4) Uani d 1 4
N N9 0.16113(8) 0.91720(14) 0.32755(11) 0.0262(4) Uani d 1 4
C C3 -0.01906(11) 0.84850(19) 0.08234(15) 0.0323(5) Uani d 1 4
C C17 0.49554(10) 1.2217(2) 0.33593(15) 0.0335(6) Uani d 1 4
C C22 0.33481(10) 0.58293(19) 0.28115(14) 0.0303(5) Uani d 1 4
C C2 0.03749(10) 0.83400(18) 0.16509(14) 0.0282(5) Uani d 1 4
C C18 0.43614(10) 1.12529(19) 0.35565(13) 0.0301(5) Uani d 1 4
C C21 0.29810(10) 0.71116(18) 0.29487(13) 0.0277(5) Uani d 1 4
C C4 -0.09159(11) 0.91012(19) 0.10146(15) 0.0355(6) Uani d 1 4
C C16 0.52487(10) 1.3093(2) 0.41629(15) 0.0360(6) Uani d 1 4
C C13 0.40514(10) 1.11650(18) 0.45702(13) 0.0276(5) Uani d 1 4
C C25 0.26334(10) 0.63967(18) 0.46963(13) 0.0274(5) Uani d 1 4
C C10 0.22524(10) 0.88368(17) 0.40711(13) 0.0261(5) Uani d 1 4
C C20 0.26239(9) 0.74138(17) 0.39014(12) 0.0241(5) Uani d 1 4
C C12 0.34266(11) 1.00921(19) 0.47984(13) 0.0311(5) Uani d 1 4
C C14 0.43528(11) 1.2068(2) 0.53588(14) 0.0340(6) Uani d 1 4
C C7 0.02229(10) 0.87866(17) 0.26891(13) 0.0275(5) Uani d 1 4
C C28 0.17720(14) 1.1089(2) 0.19419(16) 0.0394(7) Uani d 0.899(4) 4
C C23 0.33604(10) 0.48228(19) 0.36133(14) 0.0315(5) Uani d 1 4
C C24 0.29998(10) 0.51088(19) 0.45540(14) 0.0310(5) Uani d 1 4
C C8 0.08435(10) 0.86041(19) 0.35794(13) 0.0311(5) Uani d 1 4
C C6 -0.05061(10) 0.94177(19) 0.28506(15) 0.0333(6) Uani d 1 4
C C5 -0.10736(11) 0.95685(19) 0.20251(15) 0.0357(6) Uani d 1 4
C C27 0.16255(12) 1.07345(19) 0.30988(16) 0.0280(6) Uani d 0.899(4) 4
C C26 0.22944(12) 1.1238(2) 0.38684(17) 0.0288(6) Uani d 0.899(4) 4
C C26' 0.1443(9) 1.0661(5) 0.3488(14) 0.0280(6) Uani d 0.101(4) 4
C C27' 0.2300(7) 1.1160(12) 0.3475(10) 0.0288(6) Uani d 0.101(4) 4
C C15 0.49529(11) 1.3021(2) 0.51673(15) 0.0383(6) Uani d 1 4
H H1c3 -0.008331 0.816175 0.011928 0.0387 Uiso d 1 4
H H1c17 0.516222 1.227294 0.266103 0.0402 Uiso d 1 4
H H1c22 0.359666 0.563345 0.21556 0.0364 Uiso d 1 4
H H1c21 0.29715 0.779845 0.238562 0.0333 Uiso d 1 4
H H1c4 -0.130988 0.920237 0.044006 0.0426 Uiso d 1 4
H H1c16 0.566013 1.375547 0.402306 0.0432 Uiso d 1 4
H H1c25 0.238354 0.658669 0.535225 0.0329 Uiso d 1 4
H H1c10 0.207032 0.876559 0.478241 0.0313 Uiso d 1 4
H H1c12 0.367021 0.918641 0.490924 0.0373 Uiso d 1 4
H H2c12 0.31869 1.033102 0.545288 0.0373 Uiso d 1 4
H H1c14 0.414141 1.203482 0.60552 0.0408 Uiso d 1 4
H H1c28 0.177434 1.20937 0.185208 0.0473 Uiso d 0.899(4) 4
H H2c28 0.227476 1.071195 0.175972 0.0473 Uiso d 0.899(4) 4
H H3c28 0.135948 1.068532 0.148357 0.0473 Uiso d 0.899(4) 4
H H1c23 0.361769 0.393343 0.351577 0.0378 Uiso d 1 4
H H1c24 0.300297 0.441351 0.511081 0.0373 Uiso d 1 4
H H1c8 0.06796 0.908229 0.420618 0.0373 Uiso d 1 4
H H2c8 0.090006 0.762114 0.374792 0.0373 Uiso d 1 4
H H1c6 -0.061615 0.975461 0.35501 0.04 Uiso d 1 4
H H1c5 -0.157476 0.9996 0.215351 0.0429 Uiso d 1 4
H H1c27 0.113089 1.118473 0.322895 0.0336 Uiso d 0.899(4) 4
H H1c26 0.256822 1.200587 0.355095 0.0346 Uiso d 0.899(4) 4
H H2c26 0.208953 1.141634 0.455632 0.0346 Uiso d 0.899(4) 4
H H1c15 0.516029 1.362475 0.572938 0.046 Uiso d 1 4
C C28' 0.2525(10) 1.162(2) 0.2369(11) 0.042(6) Uani d 0.101(4) 4
H H1o1 0.1465(13) 0.812(2) 0.2010(16) 0.0402 Uiso d 1 4
H H1o19 0.3584(15) 1.002(2) 0.3010(17) 0.0552 Uiso d 1 4
H H1c26' 0.125922 1.075665 0.419702 0.0336 Uiso d 0.101(4) 4
H H2c26' 0.114337 1.105645 0.288888 0.0336 Uiso d 0.101(4) 4
H H1c27' 0.237554 1.19909 0.390453 0.0346 Uiso d 0.101(4) 4
H H1c28' 0.252753 1.082083 0.190266 0.0509 Uiso d 0.101(4) 4
H H2c28' 0.214686 1.230137 0.208928 0.0509 Uiso d 0.101(4) 4
H H3c28' 0.304301 1.204201 0.241575 0.0509 Uiso d 0.101(4) 4

loop_
_atom_site_aniso_label
_atom_site_aniso_U_11
_atom_site_aniso_U_22
_atom_site_aniso_U_33
_atom_site_aniso_U_12
_atom_site_aniso_U_13
_atom_site_aniso_U_23
_atom_site_aniso_type_symbol
O1 0.0253(6) 0.0372(7) 0.0383(7) 0.0031(5) 0.0046(5) -0.0046(5) O
O19 0.0470(8) 0.0509(9) 0.0409(8) -0.0076(7) 0.0101(7) -0.0169(6) O
N11 0.0290(7) 0.0204(7) 0.0290(7) -0.0013(6) -0.0014(6) 0.0009(6) N
N9 0.0251(7) 0.0219(7) 0.0314(7) -0.0004(6) 0.0008(6) 0.0031(6) N
C3 0.0309(9) 0.0308(9) 0.0353(9) -0.0024(7) 0.0035(7) 0.0023(7) C
C17 0.0241(8) 0.0393(11) 0.0373(10) 0.0043(8) 0.0043(7) 0.0022(8) C
C22 0.0260(8) 0.0305(9) 0.0348(9) -0.0043(7) 0.0045(7) -0.0092(7) C
C2 0.0250(8) 0.0234(8) 0.0366(9) -0.0016(7) 0.0048(7) 0.0012(7) C
C18 0.0269(8) 0.0295(9) 0.0336(9) 0.0071(7) -0.0008(7) -0.0054(7) C
C21 0.0282(8) 0.0271(9) 0.0278(8) -0.0047(7) 0.0003(7) -0.0002(7) C
C4 0.0286(9) 0.0318(10) 0.0455(11) -0.0007(8) -0.0045(8) 0.0070(8) C
C16 0.0252(9) 0.0362(10) 0.0459(11) -0.0027(8) -0.0037(8) 0.0094(9) C
C13 0.0283(8) 0.0252(9) 0.0287(8) 0.0028(7) -0.0034(7) 0.0024(7) C
C25 0.0243(8) 0.0265(9) 0.0315(9) -0.0021(7) 0.0024(7) 0.0013(7) C
C10 0.0285(8) 0.0250(9) 0.0248(8) -0.0010(7) 0.0022(7) 0.0013(7) C
C20 0.0222(8) 0.0228(8) 0.0271(8) -0.0028(7) -0.0003(6) -0.0018(6) C
C12 0.0377(10) 0.0288(9) 0.0263(8) -0.0036(8) -0.0031(7) 0.0019(7) C
C14 0.0382(10) 0.0365(10) 0.0269(9) -0.0061(8) -0.0034(7) 0.0017(7) C
C7 0.0244(8) 0.0245(9) 0.0339(9) -0.0008(7) 0.0042(7) 0.0018(7) C
C28 0.0519(14) 0.0285(11) 0.0372(11) -0.0055(10) -0.0041(10) 0.0045(9) C
C23 0.0228(8) 0.0243(9) 0.0473(10) -0.0008(7) 0.0011(7) -0.0053(8) C
C24 0.0272(8) 0.0257(9) 0.0402(10) -0.0012(7) 0.0014(7) 0.0053(7) C
C8 0.0265(9) 0.0350(10) 0.0322(9) -0.0002(8) 0.0066(7) 0.0009(7) C
C6 0.0278(9) 0.0306(10) 0.0420(10) 0.0023(7) 0.0069(8) -0.0016(8) C
C5 0.0256(9) 0.0319(10) 0.0499(11) 0.0037(8) 0.0041(8) 0.0004(8) C
C27 0.0277(11) 0.0219(9) 0.0344(13) 0.0017(8) 0.0008(9) 0.0021(8) C
C26 0.0352(10) 0.0208(9) 0.0304(13) 0.0011(8) 0.0013(9) -0.0022(8) C
C26' 0.0277(11) 0.0219(9) 0.0344(13) 0.0017(8) 0.0008(9) 0.0021(8) C
C27' 0.0352(10) 0.0208(9) 0.0304(13) 0.0011(8) 0.0013(9) -0.0022(8) C
C15 0.0405(10) 0.0361(11) 0.0372(10) -0.0099(9) -0.0084(8) 0.0007(8) C
C28' 0.036(10) 0.052(13) 0.039(11) -0.021(9) -0.002(8) 0.016(9) C

loop_
_atom_type_symbol
_atom_type_scat_dispersion_real
_atom_type_scat_dispersion_imag
_atom_type_scat_source
C 0.0181 0.0091 'International Tables Vol C tables 4.2.6.8 and 6.1.1.1'
H 0.0000 0.0000 'International Tables Vol C tables 4.2.6.8 and 6.1.1.1'
N 0.0311 0.0180 'International Tables Vol C tables 4.2.6.8 and 6.1.1.1'
O 0.0492 0.0322 'International Tables Vol C tables 4.2.6.8 and 6.1.1.1'

loop_
_geom_angle_atom_site_label_1
_geom_angle_atom_site_label_2
_geom_angle_atom_site_label_3
_geom_angle
C10 N11 C12 113.34(13)
C10 N11 C26 102.83(13)
C10 N11 C27' 103.5(5)
C12 N11 C26 112.84(13)
C12 N11 C27' 127.6(5)
C10 N9 C8 111.98(13)
C10 N9 C27 107.30(13)
C10 N9 C26' 103.2(6)
C8 N9 C27 114.89(14)
C8 N9 C26' 97.1(6)
C2 C3 C4 119.68(17)
C2 C3 H1c3 120.16
C4 C3 H1c3 120.16
C18 C17 C16 120.22(17)
C18 C17 H1c17 119.89
C16 C17 H1c17 119.89
C21 C22 C23 120.50(16)
C21 C22 H1c22 119.75
C23 C22 H1c22 119.75
O1 C2 C3 119.08(15)
O1 C2 C7 120.03(14)
C3 C2 C7 120.89(16)
O19 C18 C17 118.21(16)
O19 C18 C13 121.29(15)
C17 C18 C13 120.49(16)
C22 C21 C20 120.31(15)
C22 C21 H1c21 119.85
C20 C21 H1c21 119.85
C3 C4 C5 120.43(17)
C3 C4 H1c4 119.78
C5 C4 H1c4 119.78
C17 C16 C15 120.21(17)
C17 C16 H1c16 119.9
C15 C16 H1c16 119.9
C18 C13 C12 120.74(15)
C18 C13 C14 117.97(16)
C12 C13 C14 121.27(15)
C20 C25 C24 120.70(16)
C20 C25 H1c25 119.65
C24 C25 H1c25 119.65
N11 C10 N9 102.44(12)
N11 C10 C20 112.26(13)
N11 C10 H1c10 113.69
N9 C10 C20 113.32(13)
N9 C10 H1c10 112.64
C20 C10 H1c10 102.9
C21 C20 C25 118.82(15)
C21 C20 C10 120.40(14)
C25 C20 C10 120.77(14)
N11 C12 C13 112.27(13)
N11 C12 H1c12 109.47
N11 C12 H2c12 109.47
C13 C12 H1c12 109.47
C13 C12 H2c12 109.47
H1c12 C12 H2c12 106.52
C13 C14 C15 121.65(17)
C13 C14 H1c14 119.18
C15 C14 H1c14 119.17
C2 C7 C8 119.96(15)
C2 C7 C6 117.97(15)
C8 C7 C6 122.06(16)
C27 C28 H1c28 109.47
C27 C28 H2c28 109.47
C27 C28 H3c28 109.47
H1c28 C28 H2c28 109.47
H1c28 C28 H3c28 109.47
H2c28 C28 H3c28 109.47
C22 C23 C24 119.49(16)
C22 C23 H1c23 120.25
C24 C23 H1c23 120.25
C25 C24 C23 120.18(16)
C25 C24 H1c24 119.91
C23 C24 H1c24 119.91
N9 C8 C7 110.91(14)
N9 C8 H1c8 109.47
N9 C8 H2c8 109.47
C7 C8 H1c8 109.47
C7 C8 H2c8 109.47
H1c8 C8 H2c8 108
C7 C6 C5 121.38(17)
C7 C6 H1c6 119.31
C5 C6 H1c6 119.31
C4 C5 C6 119.63(17)
C4 C5 H1c5 120.19
C6 C5 H1c5 120.19
N9 C27 C28 111.35(15)
N9 C27 C26 103.51(14)
N9 C27 H1c27 113.22
C28 C27 C26 112.46(17)
C28 C27 H1c27 104.42
C26 C27 H1c27 112.13
N11 C26 C27 101.74(14)
N11 C26 H1c26 109.47
N11 C26 H2c26 109.47
C27 C26 H1c26 109.47
C27 C26 H2c26 109.47
H1c26 C26 H2c26 116.23
N9 C26' H1c26' 109.47
N9 C26' H2c26' 109.47
C27' C26' H1c26' 109.47
C27' C26' H2c26' 109.47
H1c26' C26' H2c26' 120.28
N11 C27' C26' 107.3(8)
N11 C27' C28' 113.3(11)
N11 C27' H1c27' 109.44
C26' C27' C28' 112.5(12)
C26' C27' H1c27' 110.35
C28' C27' H1c27' 103.96
C16 C15 C14 119.45(17)
C16 C15 H1c15 120.27
C14 C15 H1c15 120.27
C27' C28' H1c28' 109.47
C27' C28' H2c28' 109.47
C27' C28' H3c28' 109.47
H1c28' C28' H2c28' 109.47
H1c28' C28' H3c28' 109.47
H2c28' C28' H3c28' 109.47

loop_
_geom_bond_atom_site_label_1
_geom_bond_atom_site_label_2
_geom_bond_distance
O1 C2 1.374(2)
O19 C18 1.369(2)
N11 C10 1.467(2)
N11 C12 1.465(2)
N11 C26 1.469(2)
N11 C27' 1.500(12)
N9 C10 1.469(2)
N9 C8 1.473(2)
N9 C27 1.500(2)
N9 C26' 1.469(6)
C3 C2 1.380(2)
C3 C4 1.390(3)
C3 H1c3 0.96
C17 C18 1.389(2)
C17 C16 1.378(3)
C17 H1c17 0.96
C22 C21 1.381(2)
C22 C23 1.385(3)
C22 H1c22 0.96
C2 C7 1.404(2)
C18 C13 1.401(2)
C21 C20 1.395(2)
C21 H1c21 0.96
C4 C5 1.380(3)
C4 H1c4 0.96
C16 C15 1.379(3)
C16 H1c16 0.96
C13 C12 1.505(2)
C13 C14 1.385(2)
C25 C20 1.386(2)
C25 C24 1.386(2)
C25 H1c25 0.96
C10 C20 1.509(2)
C10 H1c10 0.96
C12 H1c12 0.96
C12 H2c12 0.96
C14 C15 1.389(3)
C14 H1c14 0.96
C7 C8 1.501(2)
C7 C6 1.394(2)
C28 C27 1.521(3)
C28 H1c28 0.96
C28 H2c28 0.96
C28 H3c28 0.96
C23 C24 1.381(3)
C23 H1c23 0.96
C24 H1c24 0.96
C8 H1c8 0.96
C8 H2c8 0.96
C6 C5 1.381(3)
C6 H1c6 0.96
C5 H1c5 0.96
C27 C26 1.525(3)
C27 H1c27 0.96
C26 H1c26 0.96
C26 H2c26 0.96
C26' C27' 1.525(19)
C26' H1c26' 0.96
C26' H2c26' 0.96
C27' C28' 1.52(2)
C27' H1c27' 0.96
C15 H1c15 0.96
C28' H1c28' 0.96
C28' H2c28' 0.96
C28' H3c28' 0.96

loop_
_geom_hbond_atom_site_label_D
_geom_hbond_atom_site_label_H
_geom_hbond_atom_site_label_A
_geom_hbond_distance_DH
_geom_hbond_distance_HA
_geom_hbond_distance_DA
_geom_hbond_angle_DHA
_geom_hbond_publ_flag
O1 H1o1 N9 0.98(2) 1.88(2) 2.7569(18) 147.7(19) y
O19 H1o19 N11 1.00(2) 1.79(2) 2.709(2) 152(2) y
O1 H1o1 C8 0.98(2) 2.32(2) 2.844(2) 112.5(16) n
O19 H1o19 C12 1.00(2) 2.27(2) 2.884(2) 118.6(16) n
O19 H1o19 C28' 1.00(2) 2.45(3) 2.877(18) 105.1(16) ?
C26' H2c26' C28 0.96 1.63 2.082(17) 103.83 ?
C28' H3c28' O19 0.96 2.35 2.877(18) 114.12 ?
C26 H1c26 C28' 0.96 1.52 1.973(15) 102.84 ?
